data_7221333
loop_
_publ_author_name
'Brodalla, D.'
'Kniep, R.'
'Mootz, D.'

_publ_section_title
;
 A new form of Al (H2 P O4)3 with three-dimensional Al-O-P crosslinking
;
_journal_name_full
;
Zeitschrift fuer Naturforschung, Teil B. Anorganische Chemie, Organische 
Chemie (33,1978-41,1986)
;
_journal_page_first 907
_journal_page_last 909
_journal_volume 36
_journal_year 1981
_chemical_formula_sum 'Al H6 O12 P3'
_chemical_name_systematic 'Al (H2 P O4)3'
_space_group_IT_number 167
_symmetry_space_group_name_Hall '-R 3 2"c'
_symmetry_space_group_name_H-M 'R -3 c :H'
_cell_angle_alpha 90
_cell_angle_beta 90
_cell_angle_gamma 120
_cell_formula_units_Z 6
_cell_length_a 7.858
_cell_length_b 7.858
_cell_length_c 24.956
_cell_volume 1334.534
_citation_journal_id_ASTM ZNBAD2
_cod_data_source_file Brodalla_ZNBAD2_1981_1485.cif
_cod_data_source_block H6Al1O12P3
_cod_original_formula_sum 'H6 Al1 O12 P3'
_cod_database_code 7221333

loop_
_symmetry_equiv_pos_as_xyz
x,y,z
-y,x-y,z
-x+y,-x,z
y,x,-z+1/2
-x,-x+y,-z+1/2
x-y,-y,-z+1/2
-x,-y,-z
y,-x+y,-z
x-y,x,-z
-y,-x,z-1/2
x,x-y,z-1/2
-x+y,y,z-1/2
x+2/3,y+1/3,z+1/3
-y+2/3,x-y+1/3,z+1/3
-x+y+2/3,-x+1/3,z+1/3
y+2/3,x+1/3,-z+5/6
-x+2/3,-x+y+1/3,-z+5/6
x-y+2/3,-y+1/3,-z+5/6
-x+2/3,-y+1/3,-z+1/3
y+2/3,-x+y+1/3,-z+1/3
x-y+2/3,x+1/3,-z+1/3
-y+2/3,-x+1/3,z-1/6
x+2/3,x-y+1/3,z-1/6
-x+y+2/3,y+1/3,z-1/6
x+1/3,y+2/3,z+2/3
-y+1/3,x-y+2/3,z+2/3
-x+y+1/3,-x+2/3,z+2/3
y+1/3,x+2/3,-z+7/6
-x+1/3,-x+y+2/3,-z+7/6
x-y+1/3,-y+2/3,-z+7/6
-x+1/3,-y+2/3,-z+2/3
y+1/3,-x+y+2/3,-z+2/3
x-y+1/3,x+2/3,-z+2/3
-y+1/3,-x+2/3,z+1/6
x+1/3,x-y+2/3,z+1/6
-x+y+1/3,y+2/3,z+1/6

loop_
_atom_site_label
_atom_site_type_symbol
_atom_site_fract_x
_atom_site_fract_y
_atom_site_fract_z
_atom_site_occupancy
_atom_site_U_iso_or_equiv
H2 H+1 0.539 0.567 0.432 0.5 0.0
O2 O-2 0.4749 0.4986 0.4474 1 0.0
Al1 Al+3 0 0 0.5 1 0.0
H1 H+1 0.5 0.494 0.482 0.5 0.0
O1 O-2 0.2251 0.1475 0.45725 1 0.0
P1 P+5 0.3333 0.30402 0.4166 1 0.0
